data_7127446
loop_
_publ_author_name
'Ahmed, Manan'
'Xie, Zixi'
'Thoonen, Shannon'
'Hua, Carol'
'Kepert, Cameron J.'
'Price, Jason R.'
'Neville, Suzanne M.'

_publ_section_title
;
 A new spin crossover Fe<sup>II</sup> coordination environment in a
 two-fold interpenetrated 3-D Hofmann-type framework material.
;
_journal_issue 1
_journal_name_full 'Chemical communications (Cambridge, England)'
_journal_page_first 85
_journal_page_last 88
_journal_paper_doi 10.1039/d0cc07326a
_journal_volume 57
_journal_year 2021
_chemical_formula_moiety 'C28 H18 Au2 Fe N10 O3, C3 H7 N O, 2(O)'
_chemical_formula_sum 'C31 H25 Au2 Fe N11 O6'
_chemical_formula_weight 1097.40
_space_group_crystal_system orthorhombic
_space_group_IT_number 20
_space_group_name_Hall 'C 2c 2'
_space_group_name_H-M_alt 'C 2 2 21'
_atom_sites_solution_hydrogens geom
_atom_sites_solution_primary dual
_audit_creation_date 2020-10-15
_audit_creation_method
;

Olex2 1.3

(compiled 2020.07.31 svn.rc2a77460 for OlexSys, GUI svn.r6145)

;
_audit_update_record
;
2020-11-06 deposited with the CCDC.	2020-11-23 downloaded from the CCDC.
;
_cell_angle_alpha 90
_cell_angle_beta 90
_cell_angle_gamma 90
_cell_formula_units_Z 8
_cell_length_a 10.164(2)
_cell_length_b 30.319(6)
_cell_length_c 33.642(7)
_cell_measurement_temperature 170
_cell_volume 10367(4)
_computing_cell_refinement 'XDS (Kabsch, 1993)'
_computing_data_collection 'BluIce (McPhillips, 2002)'
_computing_data_reduction 'XDS (Kabsch, 1993)'
_computing_molecular_graphics 'Olex2 1.3 (Dolomanov et al., 2009)'
_computing_publication_material 'Olex2 1.3 (Dolomanov et al., 2009)'
_computing_structure_refinement 'SHELXL 2018/3 (Sheldrick, 2015)'
_computing_structure_solution 'SHELXT 2018/2 (Sheldrick, 2018)'
_diffrn_ambient_temperature 170
_diffrn_measured_fraction_theta_full 0.972
_diffrn_measured_fraction_theta_max 0.832
_diffrn_measurement_device_type 'ADSC Quantum 210r'
_diffrn_measurement_method 'Phi scan'
_diffrn_radiation_type Synchrotron
_diffrn_radiation_wavelength 0.71073
_diffrn_reflns_av_R_equivalents 0.0412
_diffrn_reflns_av_unetI/netI 0.0222
_diffrn_reflns_Laue_measured_fraction_full 0.972
_diffrn_reflns_Laue_measured_fraction_max 0.832
_diffrn_reflns_limit_h_max 13
_diffrn_reflns_limit_h_min -13
_diffrn_reflns_limit_k_max 40
_diffrn_reflns_limit_k_min -40
_diffrn_reflns_limit_l_max 41
_diffrn_reflns_limit_l_min -41
_diffrn_reflns_number 93813
_diffrn_reflns_point_group_measured_fraction_full 0.976
_diffrn_reflns_point_group_measured_fraction_max 0.834
_diffrn_reflns_theta_full 25.242
_diffrn_reflns_theta_max 32.138
_diffrn_reflns_theta_min 1.473
_diffrn_source 'MX2 beamline Australian Synchrotron'
_diffrn_standards_number 0
_exptl_absorpt_coefficient_mu 5.963
_exptl_absorpt_correction_type multi-scan
_exptl_absorpt_process_details 'XDS (Kabsch, 1993)'
_exptl_crystal_colour yellow
_exptl_crystal_colour_primary yellow
_exptl_crystal_density_diffrn 1.406
_exptl_crystal_description block
_exptl_crystal_F_000 4160
_exptl_crystal_size_max 0.1
_exptl_crystal_size_mid 0.1
_exptl_crystal_size_min 0.01
_refine_diff_density_max 3.096
_refine_diff_density_min -2.637
_refine_diff_density_rms 0.220
_refine_ls_abs_structure_details
;
 Refined as an inversion twin.
;
_refine_ls_abs_structure_Flack 0.471(12)
_refine_ls_extinction_method none
_refine_ls_goodness_of_fit_ref 1.047
_refine_ls_hydrogen_treatment constr
_refine_ls_matrix_type full
_refine_ls_number_parameters 453
_refine_ls_number_reflns 15183
_refine_ls_number_restraints 0
_refine_ls_restrained_S_all 1.047
_refine_ls_R_factor_all 0.0624
_refine_ls_R_factor_gt 0.0588
_refine_ls_shift/su_max 0.002
_refine_ls_shift/su_mean 0.000
_refine_ls_structure_factor_coef Fsqd
_refine_ls_weighting_details 'w=1/[\s^2^(Fo^2^)+(0.1403P)^2^] where P=(Fo^2^+2Fc^2^)/3'
_refine_ls_weighting_scheme calc
_refine_ls_wR_factor_gt 0.1684
_refine_ls_wR_factor_ref 0.1734
_reflns_Friedel_coverage 0.858
_reflns_Friedel_fraction_full 0.980
_reflns_Friedel_fraction_max 0.836
_reflns_number_gt 13649
_reflns_number_total 15183
_reflns_threshold_expression 'I > 2\s(I)'
_cod_data_source_file d0cc07326a2.cif
_cod_data_source_block ortho_170
_cod_depositor_comments 'Adding full bibliography for 7127435--7127450.cif.'
_cod_database_code 7127446
_shelx_shelxl_version_number 2018/3
_shelx_space_group_comment
;
The symmetry employed for this shelxl refinement is uniquely defined
by the following loop, which should always be used as a source of
symmetry information in preference to the above space-group names.
They are only intended as comments.
;
_shelx_estimated_absorpt_t_max 0.943
_shelx_estimated_absorpt_t_min 0.587
_olex2_refinement_description
;
1. Twinned data refinement
 Scales: 0.529(12)
 0.471(12)
2. Fixed Uiso
 At 1.2 times of:
  All C(H) groups, All N(H) groups
 At 1.5 times of:
  All C(H,H,H) groups
3.a Aromatic/amide H refined with riding coordinates:
 N5(H5), N6(H6), C6(H6A), N8(H8), C13(H13), C5(H5A), C7(H7), C28(H28),
 C21(H21), C12(H12), C8(H8A), C25(H25), C19(H19), C22(H22), C20(H20), C16(H16),
 C26(H26), C27(H27), C31(H31)
3.b Idealised Me refined as rotating group:
 C29(H29A,H29B,H29C), C30(H30A,H30B,H30C)
;
_olex2_submission_special_instructions 'No special instructions were received'

loop_
_space_group_symop_operation_xyz
'x, y, z'
'-x, -y, z+1/2'
'x, -y, -z'
'-x, y, -z+1/2'
'x+1/2, y+1/2, z'
'-x+1/2, -y+1/2, z+1/2'
'x+1/2, -y+1/2, -z'
'-x+1/2, y+1/2, -z+1/2'

loop_
_atom_site_label
_atom_site_type_symbol
_atom_site_fract_x
_atom_site_fract_y
_atom_site_fract_z
_atom_site_U_iso_or_equiv
_atom_site_adp_type
_atom_site_occupancy
_atom_site_site_symmetry_order
_atom_site_calc_flag
_atom_site_refinement_flags_posn
_atom_site_refinement_flags_adp
_atom_site_refinement_flags_occupancy
_atom_site_disorder_assembly
_atom_site_disorder_group
Au1 Au 0.74161(3) 0.71851(2) 0.57829(2) 0.05516(11) Uani 1 1 d . . . . .
Au2 Au 0.28741(5) 0.85426(2) 0.49080(2) 0.07072(14) Uani 1 1 d . . . . .
Fe1 Fe 0.24131(11) 0.71930(3) 0.57957(3) 0.0464(2) Uani 1 1 d . . . . .
N1 N 0.4345(8) 0.7137(2) 0.5787(2) 0.0546(14) Uani 1 1 d . . . . .
N3 N 1.0487(9) 0.7253(2) 0.5810(2) 0.0550(15) Uani 1 1 d . . . . .
N2 N 0.2574(8) 0.7747(2) 0.5489(2) 0.0546(15) Uani 1 1 d . . . . .
N4 N 0.2310(9) 0.6868(2) 0.5259(2) 0.0538(14) Uani 1 1 d . . . . .
O1 O 0.1254(9) 0.6731(2) 0.3790(2) 0.0663(17) Uani 1 1 d . . . . .
N9 N 0.2195(9) 0.3387(2) 0.3921(2) 0.0553(15) Uani 1 1 d . . . . .
N7 N 0.2453(8) 0.7468(2) 0.1318(2) 0.0530(14) Uani 1 1 d . . . . .
C4 C 0.9345(10) 0.7240(3) 0.5799(2) 0.0533(15) Uani 1 1 d . . . . .
O2 O 0.1441(11) 0.6031(2) 0.2062(2) 0.072(2) Uani 1 1 d . . . . .
C3 C 0.5459(10) 0.7140(3) 0.5781(3) 0.0558(17) Uani 1 1 d . . . . .
C2 C 0.2661(11) 0.8050(3) 0.5280(3) 0.0606(19) Uani 1 1 d . . . . .
O3 O 0.3069(16) 0.4689(3) 0.2915(3) 0.098(4) Uani 1 1 d . . . . .
N5 N 0.2141(10) 0.6196(2) 0.4168(2) 0.0586(16) Uani 1 1 d . . . . .
H5 H 0.243114 0.592240 0.417084 0.070 Uiso 1 1 calc R U . . .
N6 N 0.2260(9) 0.6657(2) 0.2333(2) 0.0580(16) Uani 1 1 d . . . . .
H6 H 0.254397 0.677394 0.255698 0.070 Uiso 1 1 calc R U . . .
C6 C 0.3081(12) 0.6536(3) 0.5177(3) 0.066(2) Uani 1 1 d . . . . .
H6A H 0.368214 0.644188 0.537585 0.079 Uiso 1 1 calc R U . . .
N8 N 0.1726(14) 0.4669(3) 0.3466(3) 0.074(3) Uani 1 1 d . . . . .
H8 H 0.116808 0.482940 0.360335 0.089 Uiso 1 1 calc R U . . .
C13 C 0.1971(12) 0.5610(3) 0.3494(2) 0.059(2) Uani 1 1 d . . . . .
H13 H 0.202901 0.546999 0.374624 0.071 Uiso 1 1 calc R U . . .
C5 C 0.1435(10) 0.6986(3) 0.4983(2) 0.0541(18) Uani 1 1 d . . . . .
H5A H 0.086080 0.722569 0.503913 0.065 Uiso 1 1 calc R U . . .
C7 C 0.1323(10) 0.6782(3) 0.4625(3) 0.0553(17) Uani 1 1 d . . . . .
H7 H 0.067033 0.687277 0.444002 0.066 Uiso 1 1 calc R U . . .
C28 C 0.1572(10) 0.7133(3) 0.1339(3) 0.0563(17) Uani 1 1 d . . . . .
H28 H 0.098125 0.709043 0.112358 0.068 Uiso 1 1 calc R U . . .
C18 C 0.1891(13) 0.4227(3) 0.3587(3) 0.067(2) Uani 1 1 d . . . . .
C21 C 0.3007(12) 0.3536(3) 0.3626(3) 0.064(2) Uani 1 1 d . . . . .
H21 H 0.370537 0.335171 0.353904 0.077 Uiso 1 1 calc R U . . .
C12 C 0.1729(11) 0.6262(3) 0.3099(3) 0.0567(18) Uani 1 1 d . . . . .
H12 H 0.159460 0.657148 0.308484 0.068 Uiso 1 1 calc R U . . .
C9 C 0.2178(10) 0.6436(3) 0.4531(2) 0.0551(17) Uani 1 1 d . . . . .
C8 C 0.3079(12) 0.6314(3) 0.4821(3) 0.066(2) Uani 1 1 d . . . . .
H8A H 0.368304 0.608021 0.477475 0.079 Uiso 1 1 calc R U . . .
C10 C 0.1690(10) 0.6359(3) 0.3817(2) 0.0552(17) Uani 1 1 d . . . . .
C11 C 0.1778(11) 0.6058(2) 0.3469(2) 0.0544(18) Uani 1 1 d . . . . .
C24 C 0.2284(10) 0.6926(3) 0.1993(3) 0.0561(18) Uani 1 1 d . . . . .
C25 C 0.3133(12) 0.7292(3) 0.1984(3) 0.060(2) Uani 1 1 d . . . . .
H25 H 0.366896 0.736245 0.220586 0.072 Uiso 1 1 calc R U . . .
C19 C 0.2852(15) 0.3945(3) 0.3451(3) 0.072(3) Uani 1 1 d . . . . .
H19 H 0.340719 0.403077 0.323761 0.086 Uiso 1 1 calc R U . . .
C22 C 0.1275(12) 0.3674(3) 0.4049(3) 0.063(2) Uani 1 1 d . . . . .
H22 H 0.071226 0.358259 0.425933 0.075 Uiso 1 1 calc R U . . .
C17 C 0.2359(17) 0.4875(3) 0.3150(3) 0.075(3) Uani 1 1 d . . . . .
C23 C 0.1839(10) 0.6235(3) 0.2346(3) 0.0569(18) Uani 1 1 d . . . . .
C15 C 0.2082(14) 0.5363(3) 0.3146(3) 0.065(2) Uani 1 1 d . . . . .
C20 C 0.1102(13) 0.4084(3) 0.3898(3) 0.067(2) Uani 1 1 d . . . . .
H20 H 0.044501 0.427313 0.400458 0.080 Uiso 1 1 calc R U . . .
N10 N 0.4842(18) 0.6527(6) 0.3512(5) 0.108(4) Uani 1 1 d . . . . .
C16 C 0.2091(13) 0.5566(3) 0.2764(3) 0.066(2) Uani 1 1 d . . . . .
H16 H 0.224011 0.539693 0.253013 0.079 Uiso 1 1 calc R U . . .
C14 C 0.1876(12) 0.6018(3) 0.2743(3) 0.059(2) Uani 1 1 d . . . . .
C26 C 0.1495(11) 0.6850(3) 0.1661(3) 0.0599(19) Uani 1 1 d . . . . .
H26 H 0.090885 0.660617 0.165603 0.072 Uiso 1 1 calc R U . . .
C27 C 0.3170(10) 0.7552(3) 0.1635(3) 0.0584(18) Uani 1 1 d . . . . .
H27 H 0.374107 0.779979 0.162970 0.070 Uiso 1 1 calc R U . . .
C29 C 0.531(3) 0.6550(7) 0.3888(6) 0.116(7) Uani 1 1 d . . . . .
H29A H 0.487117 0.632824 0.405290 0.174 Uiso 1 1 calc R U . . .
H29B H 0.513968 0.684452 0.399628 0.174 Uiso 1 1 calc R U . . .
H29C H 0.626047 0.649438 0.388651 0.174 Uiso 1 1 calc R U . . .
C1 C 0.3152(19) 0.9068(4) 0.4561(5) 0.093(4) Uani 1 1 d . . . . .
O6 O 0.384(2) 0.6995(9) 0.2962(4) 0.162(8) Uani 1 1 d . . . . .
N11 N 0.332(2) 0.9365(5) 0.4377(5) 0.123(6) Uani 1 1 d . . . . .
C30 C 0.520(3) 0.6131(9) 0.3278(9) 0.173(15) Uani 1 1 d . . . . .
H30A H 0.613107 0.614829 0.320274 0.259 Uiso 1 1 calc R U . . .
H30B H 0.465675 0.611772 0.303804 0.259 Uiso 1 1 calc R U . . .
H30C H 0.505334 0.586646 0.343886 0.259 Uiso 1 1 calc R U . . .
C31 C 0.423(2) 0.6879(6) 0.3346(7) 0.109(6) Uani 1 1 d . . . . .
H31 H 0.402354 0.709978 0.353595 0.131 Uiso 1 1 calc R U . . .
O5 O -0.0559(16) 0.5029(6) 0.3873(5) 0.123(4) Uiso 1 1 d . . . . .
O4 O 0.383(2) 0.5411(7) 0.4286(7) 0.153(6) Uiso 1 1 d . . . . .

loop_
_atom_site_aniso_label
_atom_site_aniso_U_11
_atom_site_aniso_U_22
_atom_site_aniso_U_33
_atom_site_aniso_U_23
_atom_site_aniso_U_13
_atom_site_aniso_U_12
Au1 0.06731(17) 0.05001(16) 0.04816(18) -0.00287(10) 0.00077(11) 0.00320(11)
Au2 0.1034(3) 0.04774(17) 0.0610(2) 0.00568(13) 0.01019(18) 0.00005(16)
Fe1 0.0625(5) 0.0385(4) 0.0381(5) -0.0029(3) -0.0019(4) 0.0008(4)
N1 0.080(4) 0.042(3) 0.042(3) -0.006(2) 0.003(3) -0.001(3)
N3 0.081(5) 0.040(3) 0.045(4) -0.005(2) -0.001(3) -0.001(3)
N2 0.077(4) 0.046(3) 0.041(3) -0.008(2) -0.002(3) -0.002(3)
N4 0.075(4) 0.040(3) 0.046(3) -0.004(2) -0.003(3) 0.004(3)
O1 0.100(5) 0.052(3) 0.047(3) -0.003(2) -0.007(3) 0.016(3)
N9 0.070(4) 0.047(3) 0.049(4) -0.001(2) 0.007(3) -0.002(3)
N7 0.072(4) 0.042(3) 0.045(3) 0.004(2) -0.001(3) -0.004(3)
C4 0.076(5) 0.044(3) 0.039(4) -0.003(3) 0.003(3) 0.003(3)
O2 0.115(6) 0.056(3) 0.044(4) -0.003(2) -0.007(3) 0.001(4)
C3 0.074(5) 0.043(3) 0.050(4) -0.005(3) 0.005(3) 0.003(3)
C2 0.084(6) 0.046(3) 0.052(4) -0.011(3) 0.000(4) 0.001(4)
O3 0.165(12) 0.058(4) 0.071(5) -0.002(3) 0.044(7) 0.007(5)
N5 0.093(5) 0.045(3) 0.038(3) -0.002(2) -0.005(3) 0.010(3)
N6 0.082(5) 0.053(3) 0.039(3) 0.001(2) -0.003(3) -0.002(3)
C6 0.099(7) 0.049(4) 0.049(5) -0.003(3) -0.012(4) 0.030(4)
N8 0.123(8) 0.043(3) 0.056(5) 0.005(3) 0.015(5) 0.005(4)
C13 0.099(6) 0.041(3) 0.037(4) -0.001(2) 0.003(4) 0.005(4)
C5 0.081(5) 0.044(3) 0.037(4) -0.006(2) -0.006(3) 0.011(3)
C7 0.077(5) 0.048(4) 0.041(4) -0.001(3) -0.005(3) 0.002(3)
C28 0.069(4) 0.052(4) 0.049(4) 0.001(3) -0.004(3) -0.005(3)
C18 0.099(7) 0.040(4) 0.061(6) 0.001(3) 0.001(5) 0.002(4)
C21 0.086(6) 0.048(4) 0.057(5) -0.002(3) 0.010(4) -0.001(4)
C12 0.083(5) 0.045(3) 0.043(4) 0.002(3) -0.003(3) 0.002(3)
C9 0.082(5) 0.051(3) 0.033(3) -0.003(3) -0.003(3) 0.003(4)
C8 0.090(6) 0.057(4) 0.051(5) -0.009(3) -0.013(4) 0.021(4)
C10 0.080(5) 0.053(4) 0.032(4) 0.000(3) 0.000(3) 0.007(3)
C11 0.089(6) 0.038(3) 0.036(4) 0.002(2) 0.000(3) 0.003(3)
C24 0.077(5) 0.046(3) 0.045(4) 0.001(3) 0.002(3) 0.003(3)
C25 0.088(6) 0.047(4) 0.044(4) -0.002(3) -0.005(4) -0.001(4)
C19 0.104(8) 0.062(5) 0.050(5) 0.000(3) 0.022(5) -0.004(5)
C22 0.090(6) 0.048(4) 0.051(5) 0.005(3) 0.008(4) 0.007(4)
C17 0.131(10) 0.046(4) 0.048(5) 0.000(3) 0.015(5) 0.003(5)
C23 0.079(5) 0.054(4) 0.037(4) -0.001(3) 0.005(3) 0.002(4)
C15 0.108(8) 0.043(3) 0.046(4) 0.000(3) 0.001(4) -0.004(4)
C20 0.104(7) 0.041(4) 0.056(5) 0.002(3) 0.006(5) 0.009(4)
N10 0.112(10) 0.111(10) 0.100(10) -0.011(8) 0.013(8) -0.034(9)
C16 0.099(7) 0.058(4) 0.040(4) -0.003(3) 0.006(4) 0.008(5)
C14 0.086(6) 0.054(4) 0.038(4) 0.002(3) 0.006(4) -0.003(4)
C26 0.075(5) 0.062(5) 0.042(4) 0.001(3) -0.001(3) -0.011(4)
C27 0.072(5) 0.051(4) 0.053(4) -0.001(3) -0.010(4) -0.002(3)
C29 0.156(18) 0.108(12) 0.085(10) 0.004(9) -0.003(11) -0.041(13)
C1 0.122(12) 0.057(6) 0.100(10) 0.008(6) 0.019(9) 0.010(7)
O6 0.153(14) 0.27(2) 0.065(7) -0.003(9) -0.008(7) -0.102(15)
N11 0.185(18) 0.079(7) 0.104(10) 0.027(7) 0.053(11) 0.012(9)
C30 0.133(18) 0.19(2) 0.19(3) -0.12(2) 0.074(19) -0.074(18)
C31 0.108(11) 0.092(10) 0.128(15) -0.022(10) -0.011(11) -0.028(9)

loop_
_atom_type_symbol
_atom_type_description
_atom_type_scat_dispersion_real
_atom_type_scat_dispersion_imag
_atom_type_scat_source
C C 0.0033 0.0016 'International Tables Vol C Tables 4.2.6.8 and 6.1.1.4'
H H 0.0000 0.0000 'International Tables Vol C Tables 4.2.6.8 and 6.1.1.4'
Au Au -2.0133 8.8022 'International Tables Vol C Tables 4.2.6.8 and 6.1.1.4'
Fe Fe 0.3463 0.8444 'International Tables Vol C Tables 4.2.6.8 and 6.1.1.4'
N N 0.0061 0.0033 'International Tables Vol C Tables 4.2.6.8 and 6.1.1.4'
O O 0.0106 0.0060 'International Tables Vol C Tables 4.2.6.8 and 6.1.1.4'

loop_
_geom_angle_atom_site_label_1
_geom_angle_atom_site_label_2
_geom_angle_atom_site_label_3
_geom_angle
_geom_angle_site_symmetry_1
_geom_angle_site_symmetry_3
_geom_angle_publ_flag
C4 Au1 Au2 86.2(2) . 7_566 ?
C4 Au1 C3 178.4(4) . . ?
C3 Au1 Au2 95.4(2) . 7_566 ?
C2 Au2 Au1 85.6(2) . 7_466 ?
C2 Au2 C1 175.9(6) . . ?
C1 Au2 Au1 98.3(5) . 7_466 ?
N1 Fe1 N2 89.1(3) . . ?
N1 Fe1 N4 89.8(3) . . ?
N1 Fe1 N9 92.3(3) . 3_566 ?
N1 Fe1 N7 89.4(3) . 6_565 ?
N3 Fe1 N1 179.3(3) 1_455 . ?
N3 Fe1 N2 90.9(3) 1_455 . ?
N3 Fe1 N4 90.9(3) 1_455 . ?
N3 Fe1 N9 87.7(3) 1_455 3_566 ?
N3 Fe1 N7 89.9(3) 1_455 6_565 ?
N2 Fe1 N4 87.3(3) . . ?
N2 Fe1 N9 176.5(3) . 3_566 ?
N2 Fe1 N7 90.9(3) . 6_565 ?
N9 Fe1 N4 89.5(3) 3_566 . ?
N9 Fe1 N7 92.3(3) 3_566 6_565 ?
N7 Fe1 N4 178.0(3) 6_565 . ?
C3 N1 Fe1 174.5(7) . . ?
C4 N3 Fe1 171.9(7) . 1_655 ?
C2 N2 Fe1 174.1(7) . . ?
C6 N4 Fe1 121.6(6) . . ?
C6 N4 C5 117.3(7) . . ?
C5 N4 Fe1 121.1(5) . . ?
C21 N9 Fe1 124.5(7) . 3_566 ?
C22 N9 Fe1 119.2(6) . 3_566 ?
C22 N9 C21 116.0(8) . . ?
C28 N7 Fe1 117.9(6) . 6_564 ?
C27 N7 Fe1 124.3(6) . 6_564 ?
C27 N7 C28 117.8(8) . . ?
N3 C4 Au1 177.2(7) . . ?
N1 C3 Au1 176.4(8) . . ?
N2 C2 Au2 176.8(9) . . ?
C9 N5 H5 117.7 . . ?
C10 N5 H5 117.7 . . ?
C10 N5 C9 124.6(7) . . ?
C24 N6 H6 117.2 . . ?
C23 N6 H6 117.2 . . ?
C23 N6 C24 125.5(7) . . ?
N4 C6 H6A 117.9 . . ?
N4 C6 C8 124.3(9) . . ?
C8 C6 H6A 117.9 . . ?
C18 N8 H8 116.8 . . ?
C17 N8 H8 116.8 . . ?
C17 N8 C18 126.4(10) . . ?
C11 C13 H13 120.3 . . ?
C11 C13 C15 119.4(8) . . ?
C15 C13 H13 120.3 . . ?
N4 C5 H5A 118.3 . . ?
N4 C5 C7 123.4(8) . . ?
C7 C5 H5A 118.3 . . ?
C5 C7 H7 120.3 . . ?
C5 C7 C9 119.4(8) . . ?
C9 C7 H7 120.3 . . ?
N7 C28 H28 118.6 . . ?
N7 C28 C26 122.9(8) . . ?
C26 C28 H28 118.6 . . ?
C19 C18 N8 125.4(11) . . ?
C19 C18 C20 117.8(9) . . ?
C20 C18 N8 116.4(10) . . ?
N9 C21 H21 118.8 . . ?
N9 C21 C19 122.5(10) . . ?
C19 C21 H21 118.8 . . ?
C11 C12 H12 119.3 . . ?
C11 C12 C14 121.4(8) . . ?
C14 C12 H12 119.3 . . ?
C7 C9 N5 124.2(8) . . ?
C8 C9 N5 119.0(8) . . ?
C8 C9 C7 116.8(7) . . ?
C6 C8 C9 118.9(8) . . ?
C6 C8 H8A 120.6 . . ?
C9 C8 H8A 120.6 . . ?
O1 C10 N5 121.7(8) . . ?
O1 C10 C11 122.2(8) . . ?
N5 C10 C11 116.1(7) . . ?
C13 C11 C12 119.9(7) . . ?
C13 C11 C10 124.5(7) . . ?
C12 C11 C10 115.4(7) . . ?
C25 C24 N6 119.2(8) . . ?
C26 C24 N6 123.1(8) . . ?
C26 C24 C25 117.7(8) . . ?
C24 C25 H25 120.8 . . ?
C24 C25 C27 118.4(8) . . ?
C27 C25 H25 120.8 . . ?
C18 C19 C21 119.8(10) . . ?
C18 C19 H19 120.1 . . ?
C21 C19 H19 120.1 . . ?
N9 C22 H22 117.9 . . ?
N9 C22 C20 124.1(10) . . ?
C20 C22 H22 117.9 . . ?
O3 C17 N8 124.4(9) . . ?
O3 C17 C15 124.2(10) . . ?
N8 C17 C15 111.3(9) . . ?
O2 C23 N6 124.5(8) . . ?
O2 C23 C14 119.5(8) . . ?
N6 C23 C14 116.0(8) . . ?
C13 C15 C17 122.3(8) . . ?
C13 C15 C16 121.7(8) . . ?
C16 C15 C17 115.6(8) . . ?
C18 C20 H20 120.2 . . ?
C22 C20 C18 119.6(10) . . ?
C22 C20 H20 120.2 . . ?
C29 N10 C30 117(2) . . ?
C29 N10 C31 120(2) . . ?
C31 N10 C30 122(2) . . ?
C15 C16 H16 121.0 . . ?
C14 C16 C15 118.0(8) . . ?
C14 C16 H16 121.0 . . ?
C12 C14 C23 121.7(8) . . ?
C16 C14 C12 119.4(8) . . ?
C16 C14 C23 118.9(8) . . ?
C28 C26 C24 119.5(9) . . ?
C28 C26 H26 120.3 . . ?
C24 C26 H26 120.3 . . ?
N7 C27 C25 123.3(9) . . ?
N7 C27 H27 118.3 . . ?
C25 C27 H27 118.3 . . ?
N10 C29 H29A 109.5 . . ?
N10 C29 H29B 109.5 . . ?
N10 C29 H29C 109.5 . . ?
H29A C29 H29B 109.5 . . ?
H29A C29 H29C 109.5 . . ?
H29B C29 H29C 109.5 . . ?
N11 C1 Au2 178(2) . . ?
N10 C30 H30A 109.5 . . ?
N10 C30 H30B 109.5 . . ?
N10 C30 H30C 109.5 . . ?
H30A C30 H30B 109.5 . . ?
H30A C30 H30C 109.5 . . ?
H30B C30 H30C 109.5 . . ?
N10 C31 O6 135(2) . . ?
N10 C31 H31 112.4 . . ?
O6 C31 H31 112.4 . . ?

loop_
_geom_bond_atom_site_label_1
_geom_bond_atom_site_label_2
_geom_bond_distance
_geom_bond_site_symmetry_2
_geom_bond_publ_flag
Au1 Au2 3.2385(7) 7_566 ?
Au1 C4 1.969(10) . ?
Au1 C3 1.994(10) . ?
Au2 C2 1.961(10) . ?
Au2 C1 1.996(13) . ?
Fe1 N1 1.971(9) . ?
Fe1 N3 1.967(9) 1_455 ?
Fe1 N2 1.979(8) . ?
Fe1 N4 2.058(7) . ?
Fe1 N9 2.013(7) 3_566 ?
Fe1 N7 2.040(7) 6_565 ?
N1 C3 1.133(14) . ?
N3 C4 1.162(14) . ?
N2 C2 1.159(13) . ?
N4 C6 1.307(11) . ?
N4 C5 1.336(12) . ?
O1 C10 1.216(11) . ?
N9 C21 1.366(12) . ?
N9 C22 1.348(13) . ?
N7 C28 1.356(11) . ?
N7 C27 1.318(12) . ?
O2 C23 1.206(12) . ?
O3 C17 1.209(15) . ?
N5 H5 0.8800 . ?
N5 C9 1.421(10) . ?
N5 C10 1.359(11) . ?
N6 H6 0.8800 . ?
N6 C24 1.405(11) . ?
N6 C23 1.352(12) . ?
C6 H6A 0.9500 . ?
C6 C8 1.373(12) . ?
N8 H8 0.8800 . ?
N8 C18 1.410(11) . ?
N8 C17 1.389(14) . ?
C13 H13 0.9500 . ?
C13 C11 1.374(10) . ?
C13 C15 1.396(12) . ?
C5 H5A 0.9500 . ?
C5 C7 1.360(11) . ?
C7 H7 0.9500 . ?
C7 C9 1.397(12) . ?
C28 H28 0.9500 . ?
C28 C26 1.383(13) . ?
C18 C19 1.376(17) . ?
C18 C20 1.388(16) . ?
C21 H21 0.9500 . ?
C21 C19 1.381(15) . ?
C12 H12 0.9500 . ?
C12 C11 1.391(11) . ?
C12 C14 1.415(12) . ?
C9 C8 1.391(13) . ?
C8 H8A 0.9500 . ?
C10 C11 1.488(11) . ?
C24 C25 1.405(14) . ?
C24 C26 1.395(13) . ?
C25 H25 0.9500 . ?
C25 C27 1.412(13) . ?
C19 H19 0.9500 . ?
C22 H22 0.9500 . ?
C22 C20 1.356(12) . ?
C17 C15 1.505(12) . ?
C23 C14 1.491(12) . ?
C15 C16 1.424(13) . ?
C20 H20 0.9500 . ?
N10 C29 1.35(3) . ?
N10 C30 1.48(3) . ?
N10 C31 1.35(3) . ?
C16 H16 0.9500 . ?
C16 C14 1.390(13) . ?
C26 H26 0.9500 . ?
C27 H27 0.9500 . ?
C29 H29A 0.9800 . ?
C29 H29B 0.9800 . ?
C29 H29C 0.9800 . ?
C1 N11 1.105(18) . ?
O6 C31 1.40(3) . ?
C30 H30A 0.9800 . ?
C30 H30B 0.9800 . ?
C30 H30C 0.9800 . ?
C31 H31 0.9500 . ?

loop_
_geom_torsion_atom_site_label_1
_geom_torsion_atom_site_label_2
_geom_torsion_atom_site_label_3
_geom_torsion_atom_site_label_4
_geom_torsion
_geom_torsion_site_symmetry_1
_geom_torsion_site_symmetry_2
_geom_torsion_site_symmetry_3
_geom_torsion_site_symmetry_4
_geom_torsion_publ_flag
Fe1 N4 C6 C8 -178.4(10) . . . . ?
Fe1 N4 C5 C7 -179.7(8) . . . . ?
Fe1 N9 C21 C19 -177.3(9) 3_566 . . . ?
Fe1 N9 C22 C20 175.5(9) 3_566 . . . ?
Fe1 N7 C28 C26 172.8(8) 6_564 . . . ?
Fe1 N7 C27 C25 -175.0(8) 6_564 . . . ?
N4 C6 C8 C9 -2(2) . . . . ?
N4 C5 C7 C9 -1.6(16) . . . . ?
O1 C10 C11 C13 -164.4(12) . . . . ?
O1 C10 C11 C12 19.3(16) . . . . ?
N9 C21 C19 C18 3.3(19) . . . . ?
N9 C22 C20 C18 1.1(19) . . . . ?
N7 C28 C26 C24 4.8(16) . . . . ?
O2 C23 C14 C12 -150.2(12) . . . . ?
O2 C23 C14 C16 31.4(17) . . . . ?
O3 C17 C15 C13 -141.4(16) . . . . ?
O3 C17 C15 C16 32(2) . . . . ?
N5 C9 C8 C6 -177.7(11) . . . . ?
N5 C10 C11 C13 16.3(16) . . . . ?
N5 C10 C11 C12 -160.0(10) . . . . ?
N6 C24 C25 C27 178.3(9) . . . . ?
N6 C24 C26 C28 179.6(9) . . . . ?
N6 C23 C14 C12 29.4(16) . . . . ?
N6 C23 C14 C16 -149.1(11) . . . . ?
C6 N4 C5 C7 -0.6(15) . . . . ?
N8 C18 C19 C21 172.4(12) . . . . ?
N8 C18 C20 C22 -175.1(12) . . . . ?
N8 C17 C15 C13 36.8(19) . . . . ?
N8 C17 C15 C16 -150.2(13) . . . . ?
C13 C15 C16 C14 -5(2) . . . . ?
C5 N4 C6 C8 2.5(18) . . . . ?
C5 C7 C9 N5 179.3(10) . . . . ?
C5 C7 C9 C8 1.9(15) . . . . ?
C7 C9 C8 C6 -0.2(17) . . . . ?
C28 N7 C27 C25 4.7(15) . . . . ?
C18 N8 C17 O3 6(3) . . . . ?
C18 N8 C17 C15 -172.1(13) . . . . ?
C21 N9 C22 C20 1.8(17) . . . . ?
C9 N5 C10 O1 -1.2(18) . . . . ?
C9 N5 C10 C11 178.1(10) . . . . ?
C10 N5 C9 C7 27.3(17) . . . . ?
C10 N5 C9 C8 -155.4(11) . . . . ?
C11 C13 C15 C17 177.0(12) . . . . ?
C11 C13 C15 C16 4(2) . . . . ?
C11 C12 C14 C23 -179.3(10) . . . . ?
C11 C12 C14 C16 -0.9(17) . . . . ?
C24 N6 C23 O2 0.9(18) . . . . ?
C24 N6 C23 C14 -178.6(10) . . . . ?
C24 C25 C27 N7 -0.3(16) . . . . ?
C25 C24 C26 C28 -0.1(15) . . . . ?
C19 C18 C20 C22 -1.8(18) . . . . ?
C22 N9 C21 C19 -4.0(16) . . . . ?
C17 N8 C18 C19 11(2) . . . . ?
C17 N8 C18 C20 -176.7(14) . . . . ?
C17 C15 C16 C14 -178.3(12) . . . . ?
C23 N6 C24 C25 -158.2(10) . . . . ?
C23 N6 C24 C26 22.1(16) . . . . ?
C15 C13 C11 C12 -1.7(18) . . . . ?
C15 C13 C11 C10 -177.8(11) . . . . ?
C15 C16 C14 C12 3.4(19) . . . . ?
C15 C16 C14 C23 -178.1(11) . . . . ?
C20 C18 C19 C21 -0.3(19) . . . . ?
C14 C12 C11 C13 -0.1(17) . . . . ?
C14 C12 C11 C10 176.4(10) . . . . ?
C26 C24 C25 C27 -2.0(15) . . . . ?
C27 N7 C28 C26 -7.0(14) . . . . ?
C29 N10 C31 O6 167(2) . . . . ?
C30 N10 C31 O6 -3(3) . . . . ?

loop_
_twin_individual_id
_twin_individual_mass_fraction_refined
1 0.529(12)
2 0.471(12)
